data_7718401
loop_
_publ_author_name
'Varmu&#x17e;ov&#xe1;, V&#x11b;ra'
'C&#xed;sa&#x159;ov&#xe1;, Ivana'
'&#x160;t&#x11b;pni&#x10d;ka, Petr'

_publ_section_title
;
 Changing the properties of monodentate and P,C-chelating
 ferrocenyl-substituted 1,2,3-triazol-5-ylidene ligands through an
 inserted carbonyl moiety.
;
_journal_issue 16
_journal_name_full 'Dalton transactions (Cambridge, England : 2003)'
_journal_page_first 6563
_journal_page_last 6575
_journal_paper_doi 10.1039/d5dt00545k
_journal_volume 54
_journal_year 2025
_chemical_formula_moiety 'C35 H32 Cl2 Fe N3 O P Pd, C6 H14'
_chemical_formula_sum 'C41 H39 Cl2 Fe N3 O P Pd'
_chemical_formula_weight 853.87
_space_group_crystal_system triclinic
_space_group_IT_number 2
_space_group_name_Hall '-P 1'
_space_group_name_H-M_alt 'P -1'
_atom_sites_solution_hydrogens geom
_atom_sites_solution_primary direct
_atom_sites_solution_secondary difmap
_audit_creation_method SHELXL-2017/1
_audit_update_record
;
2025-02-27 deposited with the CCDC.	2025-03-21 downloaded from the CCDC.
;
_cell_angle_alpha 75.920(2)
_cell_angle_beta 80.003(2)
_cell_angle_gamma 73.492(2)
_cell_formula_units_Z 2
_cell_length_a 10.4177(5)
_cell_length_b 11.2424(5)
_cell_length_c 17.2508(7)
_cell_measurement_reflns_used 9407
_cell_measurement_temperature 120(2)
_cell_measurement_theta_max 28.27
_cell_measurement_theta_min 2.79
_cell_volume 1867.04(15)
_computing_cell_refinement 'SAINT V8.40B (Bruker AXS LLC, 2019)'
_computing_data_collection 'Bruker Instrument Service v8.5.1.2 Release'
_computing_data_reduction 'SAINT V8.40B (Bruker AXS LLC, 2019)'
_computing_molecular_graphics 'PLATON (Spek, 2017)'
_computing_publication_material 'PLATON (Spek, 2017)'
_computing_structure_refinement 'SHELXL 2017 (Sheldrick, 2017)'
_computing_structure_solution 'SHELXT 2018 (Sheldrick, 2018)'
_diffrn_ambient_temperature 120(2)
_diffrn_measured_fraction_theta_full 1.000
_diffrn_measured_fraction_theta_max 1.000
_diffrn_measurement_device_type 'Bruker D8 VENTURE Kappa Duo'
_diffrn_measurement_method '\f and \w scans'
_diffrn_radiation_monochromator 'Quazar Mo multilayer optic'
_diffrn_radiation_source 'I\mS micro-focus sealed tube'
_diffrn_radiation_type MoK\a
_diffrn_radiation_wavelength 0.71073
_diffrn_reflns_av_R_equivalents 0.0214
_diffrn_reflns_av_unetI/netI 0.0096
_diffrn_reflns_Laue_measured_fraction_full 1.000
_diffrn_reflns_Laue_measured_fraction_max 1.000
_diffrn_reflns_limit_h_max 13
_diffrn_reflns_limit_h_min -13
_diffrn_reflns_limit_k_max 14
_diffrn_reflns_limit_k_min -14
_diffrn_reflns_limit_l_max 22
_diffrn_reflns_limit_l_min -22
_diffrn_reflns_number 103082
_diffrn_reflns_point_group_measured_fraction_full 1.000
_diffrn_reflns_point_group_measured_fraction_max 1.000
_diffrn_reflns_theta_full 25.242
_diffrn_reflns_theta_max 28.280
_diffrn_reflns_theta_min 1.930
_exptl_absorpt_coefficient_mu 1.093
_exptl_absorpt_correction_T_max 0.91
_exptl_absorpt_correction_T_min 0.86
_exptl_absorpt_correction_type multi-scan
_exptl_absorpt_process_details
;
Krause, L., Herbst-Irmer, R., Sheldrick, G. M., Stalke, D. (2015).
J. Appl. Cryst. 48, 3-10.
;
_exptl_crystal_colour orange
_exptl_crystal_density_diffrn 1.519
_exptl_crystal_description prism
_exptl_crystal_F_000 870
_exptl_crystal_size_max 0.22
_exptl_crystal_size_mid 0.20
_exptl_crystal_size_min 0.08
_refine_diff_density_max 0.390
_refine_diff_density_min -0.432
_refine_diff_density_rms 0.051
_refine_ls_extinction_method none
_refine_ls_goodness_of_fit_ref 1.114
_refine_ls_hydrogen_treatment constr
_refine_ls_matrix_type full
_refine_ls_number_parameters 401
_refine_ls_number_reflns 9241
_refine_ls_number_restraints 0
_refine_ls_restrained_S_all 1.114
_refine_ls_R_factor_all 0.0209
_refine_ls_R_factor_gt 0.0203
_refine_ls_shift/su_max 0.001
_refine_ls_shift/su_mean 0.000
_refine_ls_structure_factor_coef Fsqd
_refine_ls_weighting_details 'w=1/[\s^2^(Fo^2^)+(0.0158P)^2^+1.3826P] where P=(Fo^2^+2Fc^2^)/3'
_refine_ls_weighting_scheme calc
_refine_ls_wR_factor_gt 0.0482
_refine_ls_wR_factor_ref 0.0485
_reflns_Friedel_coverage 0.000
_reflns_number_gt 9016
_reflns_number_total 9241
_reflns_threshold_expression 'I > 2\s(I)'
_cod_data_source_file d5dt00545k2.cif
_cod_data_source_block vv343_sq
_cod_depositor_comments 'Adding full bibliography for 7718398--7718407.cif.'
_cod_database_code 7718401
_shelx_shelxl_version_number 2017/1
_shelx_space_group_comment
;
The symmetry employed for this shelxl refinement is uniquely defined
by the following loop, which should always be used as a source of
symmetry information in preference to the above space-group names.
They are only intended as comments.
;
_shelx_estimated_absorpt_t_min 0.795
_shelx_estimated_absorpt_t_max 0.918

loop_
_space_group_symop_operation_xyz
'x, y, z'
'-x, -y, -z'

loop_
_atom_site_label
_atom_site_type_symbol
_atom_site_fract_x
_atom_site_fract_y
_atom_site_fract_z
_atom_site_U_iso_or_equiv
_atom_site_adp_type
_atom_site_occupancy
_atom_site_site_symmetry_order
_atom_site_calc_flag
_atom_site_refinement_flags_posn
_atom_site_refinement_flags_adp
_atom_site_refinement_flags_occupancy
_atom_site_disorder_assembly
_atom_site_disorder_group
Pd1 Pd 0.29193(2) 0.80868(2) 0.78176(2) 0.01338(3) Uani 1 1 d . . . . .
Cl1 Cl 0.15715(4) 0.69501(3) 0.87158(2) 0.02338(7) Uani 1 1 d . . . . .
Cl2 Cl 0.45536(4) 0.90712(4) 0.70968(2) 0.02419(7) Uani 1 1 d . . . . .
Fe1 Fe -0.01518(2) 0.98339(2) 0.66816(2) 0.01812(4) Uani 1 1 d . . . . .
P1 P 0.25611(4) 0.72053(3) 0.68122(2) 0.01606(7) Uani 1 1 d . . . . .
O1 O -0.09323(11) 1.06249(12) 0.88205(7) 0.0288(2) Uani 1 1 d . . . . .
N1 N 0.15542(12) 1.06925(11) 0.93024(7) 0.0205(2) Uani 1 1 d . . . . .
N2 N 0.27170(12) 1.01817(12) 0.95914(7) 0.0214(2) Uani 1 1 d . . . . .
N3 N 0.33214(11) 0.92835(10) 0.91676(7) 0.0158(2) Uani 1 1 d . . . . .
C1 C 0.25899(13) 0.92169(12) 0.86056(8) 0.0149(2) Uani 1 1 d . . . . .
C2 C 0.14166(13) 1.01590(13) 0.86994(8) 0.0164(2) Uani 1 1 d . . . . .
C3 C 0.01007(14) 1.05225(13) 0.83522(8) 0.0189(3) Uani 1 1 d . . . . .
C4 C 0.00554(14) 1.08589(13) 0.74781(8) 0.0192(3) Uani 1 1 d . . . . .
C5 C -0.11943(15) 1.14042(14) 0.71263(9) 0.0246(3) Uani 1 1 d . . . . .
H5 H -0.207359 1.151450 0.740927 0.030 Uiso 1 1 calc R U . . .
C6 C -0.08765(17) 1.17457(14) 0.62841(10) 0.0279(3) Uani 1 1 d . . . . .
H6 H -0.150850 1.213899 0.590388 0.033 Uiso 1 1 calc R U . . .
C7 C 0.05465(17) 1.14014(14) 0.61028(9) 0.0250(3) Uani 1 1 d . . . . .
H7 H 0.102714 1.151749 0.558062 0.030 Uiso 1 1 calc R U . . .
C8 C 0.11288(15) 1.08538(13) 0.68351(8) 0.0197(3) Uani 1 1 d . . . . .
H8 H 0.206421 1.054005 0.688861 0.024 Uiso 1 1 calc R U . . .
C9 C 0.08192(14) 0.79674(13) 0.66467(8) 0.0184(3) Uani 1 1 d . . . . .
C10 C -0.03231(15) 0.80410(14) 0.72497(9) 0.0222(3) Uani 1 1 d . . . . .
H10 H -0.029838 0.769124 0.780837 0.027 Uiso 1 1 calc R U . . .
C11 C -0.14956(16) 0.87257(15) 0.68688(10) 0.0267(3) Uani 1 1 d . . . . .
H11 H -0.239131 0.890780 0.712690 0.032 Uiso 1 1 calc R U . . .
C12 C -0.10949(16) 0.90908(15) 0.60341(10) 0.0260(3) Uani 1 1 d . . . . .
H12 H -0.167786 0.956368 0.563786 0.031 Uiso 1 1 calc R U . . .
C13 C 0.03241(15) 0.86294(14) 0.58922(9) 0.0218(3) Uani 1 1 d . . . . .
H13 H 0.085389 0.873980 0.538558 0.026 Uiso 1 1 calc R U . . .
C14 C 0.06225(18) 1.17558(17) 0.96232(11) 0.0345(4) Uani 1 1 d . . . . .
H14A H 0.100114 1.190740 1.006140 0.052 Uiso 1 1 calc R U . . .
H14B H -0.024435 1.155157 0.982773 0.052 Uiso 1 1 calc R U . . .
H14C H 0.048832 1.251852 0.919484 0.052 Uiso 1 1 calc R U . . .
C15 C 0.46230(13) 0.84620(12) 0.93618(8) 0.0165(2) Uani 1 1 d . . . . .
C16 C 0.57745(14) 0.88606(13) 0.90175(8) 0.0179(3) Uani 1 1 d . . . . .
C17 C 0.70056(14) 0.79873(14) 0.91466(9) 0.0214(3) Uani 1 1 d . . . . .
H17 H 0.781265 0.822217 0.890326 0.026 Uiso 1 1 calc R U . . .
C18 C 0.70905(15) 0.67824(14) 0.96205(10) 0.0253(3) Uani 1 1 d . . . . .
C19 C 0.59053(15) 0.64651(14) 1.00026(9) 0.0233(3) Uani 1 1 d . . . . .
H19 H 0.595768 0.566194 1.035366 0.028 Uiso 1 1 calc R U . . .
C20 C 0.46477(14) 0.72929(13) 0.98836(8) 0.0193(3) Uani 1 1 d . . . . .
C21 C 0.57182(15) 1.01881(14) 0.85513(9) 0.0238(3) Uani 1 1 d . . . . .
H21A H 0.663325 1.030581 0.841446 0.036 Uiso 1 1 calc R U . . .
H21B H 0.517828 1.079489 0.887902 0.036 Uiso 1 1 calc R U . . .
H21C H 0.530617 1.032904 0.805660 0.036 Uiso 1 1 calc R U . . .
C22 C 0.84291(17) 0.58387(16) 0.97418(15) 0.0443(5) Uani 1 1 d . . . . .
H22A H 0.915017 0.619666 0.941335 0.066 Uiso 1 1 calc R U . . .
H22B H 0.843538 0.505885 0.958084 0.066 Uiso 1 1 calc R U . . .
H22C H 0.857318 0.564620 1.031031 0.066 Uiso 1 1 calc R U . . .
C23 C 0.33811(15) 0.69555(15) 1.03218(9) 0.0250(3) Uani 1 1 d . . . . .
H23A H 0.289393 0.759050 1.064174 0.037 Uiso 1 1 calc R U . . .
H23B H 0.361249 0.611967 1.067796 0.037 Uiso 1 1 calc R U . . .
H23C H 0.281031 0.693618 0.993166 0.037 Uiso 1 1 calc R U . . .
C24 C 0.26682(16) 0.55172(13) 0.70682(9) 0.0236(3) Uani 1 1 d . . . . .
C25 C 0.1887(2) 0.49767(18) 0.67580(15) 0.0476(5) Uani 1 1 d . . . . .
H25 H 0.125458 0.549349 0.639985 0.057 Uiso 1 1 calc R U . . .
C26 C 0.2028(3) 0.36737(19) 0.69711(18) 0.0601(7) Uani 1 1 d . . . . .
H26 H 0.149321 0.330272 0.675549 0.072 Uiso 1 1 calc R U . . .
C27 C 0.2934(2) 0.29224(16) 0.74901(13) 0.0460(5) Uani 1 1 d . . . . .
H27 H 0.301839 0.203500 0.763917 0.055 Uiso 1 1 calc R U . . .
C28 C 0.3716(3) 0.34531(17) 0.77927(13) 0.0498(6) Uani 1 1 d . . . . .
H28 H 0.435321 0.293120 0.814680 0.060 Uiso 1 1 calc R U . . .
C29 C 0.3584(2) 0.47514(16) 0.75848(11) 0.0390(4) Uani 1 1 d . . . . .
H29 H 0.412814 0.511442 0.779949 0.047 Uiso 1 1 calc R U . . .
C30 C 0.33965(14) 0.74931(13) 0.57890(8) 0.0194(3) Uani 1 1 d . . . . .
C31 C 0.36155(15) 0.86938(14) 0.54562(9) 0.0214(3) Uani 1 1 d . . . . .
H31 H 0.337432 0.932100 0.577489 0.026 Uiso 1 1 calc R U . . .
C32 C 0.41812(15) 0.89792(16) 0.46656(9) 0.0259(3) Uani 1 1 d . . . . .
H32 H 0.432405 0.979849 0.444633 0.031 Uiso 1 1 calc R U . . .
C33 C 0.45374(18) 0.80732(17) 0.41962(10) 0.0328(4) Uani 1 1 d . . . . .
H33 H 0.492372 0.826968 0.365484 0.039 Uiso 1 1 calc R U . . .
C34 C 0.4330(2) 0.68827(17) 0.45162(10) 0.0370(4) Uani 1 1 d . . . . .
H34 H 0.457401 0.626119 0.419330 0.044 Uiso 1 1 calc R U . . .
C35 C 0.37658(18) 0.65875(15) 0.53095(10) 0.0291(3) Uani 1 1 d . . . . .
H35 H 0.363158 0.576433 0.552535 0.035 Uiso 1 1 calc R U . . .

loop_
_atom_site_aniso_label
_atom_site_aniso_U_11
_atom_site_aniso_U_22
_atom_site_aniso_U_33
_atom_site_aniso_U_23
_atom_site_aniso_U_13
_atom_site_aniso_U_12
Pd1 0.01398(5) 0.01241(5) 0.01319(5) -0.00310(3) -0.00051(3) -0.00270(3)
Cl1 0.03076(18) 0.02425(16) 0.01742(15) -0.00192(12) 0.00119(13) -0.01489(14)
Cl2 0.02217(16) 0.03436(19) 0.01941(15) -0.00525(13) 0.00163(12) -0.01504(14)
Fe1 0.01812(9) 0.01873(9) 0.01798(9) -0.00425(7) -0.00581(7) -0.00277(7)
P1 0.01987(16) 0.01288(15) 0.01561(15) -0.00361(12) -0.00094(12) -0.00448(12)
O1 0.0167(5) 0.0416(7) 0.0249(5) -0.0113(5) -0.0011(4) 0.0005(4)
N1 0.0198(6) 0.0208(6) 0.0201(6) -0.0095(5) -0.0063(4) 0.0029(4)
N2 0.0211(6) 0.0214(6) 0.0219(6) -0.0095(5) -0.0074(5) 0.0016(5)
N3 0.0156(5) 0.0157(5) 0.0159(5) -0.0044(4) -0.0030(4) -0.0017(4)
C1 0.0151(6) 0.0143(6) 0.0145(6) -0.0016(4) -0.0017(5) -0.0035(5)
C2 0.0173(6) 0.0174(6) 0.0139(6) -0.0046(5) -0.0024(5) -0.0019(5)
C3 0.0172(6) 0.0178(6) 0.0209(6) -0.0063(5) -0.0045(5) 0.0003(5)
C4 0.0197(6) 0.0164(6) 0.0211(7) -0.0055(5) -0.0070(5) 0.0000(5)
C5 0.0224(7) 0.0224(7) 0.0276(7) -0.0085(6) -0.0102(6) 0.0038(5)
C6 0.0352(8) 0.0197(7) 0.0272(8) -0.0035(6) -0.0168(6) 0.0022(6)
C7 0.0371(8) 0.0180(6) 0.0201(7) -0.0014(5) -0.0079(6) -0.0065(6)
C8 0.0236(7) 0.0166(6) 0.0195(6) -0.0034(5) -0.0046(5) -0.0052(5)
C9 0.0204(6) 0.0174(6) 0.0196(6) -0.0054(5) -0.0023(5) -0.0069(5)
C10 0.0221(7) 0.0237(7) 0.0223(7) -0.0047(5) -0.0011(5) -0.0088(5)
C11 0.0206(7) 0.0313(8) 0.0318(8) -0.0094(6) -0.0028(6) -0.0098(6)
C12 0.0242(7) 0.0298(8) 0.0287(8) -0.0092(6) -0.0098(6) -0.0076(6)
C13 0.0252(7) 0.0237(7) 0.0196(7) -0.0063(5) -0.0044(5) -0.0084(6)
C14 0.0315(8) 0.0350(9) 0.0359(9) -0.0246(7) -0.0132(7) 0.0134(7)
C15 0.0150(6) 0.0166(6) 0.0173(6) -0.0041(5) -0.0054(5) -0.0003(5)
C16 0.0196(6) 0.0171(6) 0.0179(6) -0.0031(5) -0.0049(5) -0.0047(5)
C17 0.0160(6) 0.0209(7) 0.0278(7) -0.0034(5) -0.0043(5) -0.0055(5)
C18 0.0169(6) 0.0196(7) 0.0367(8) -0.0017(6) -0.0068(6) -0.0019(5)
C19 0.0208(7) 0.0178(6) 0.0291(7) 0.0021(5) -0.0071(6) -0.0045(5)
C20 0.0184(6) 0.0199(6) 0.0191(6) -0.0026(5) -0.0036(5) -0.0046(5)
C21 0.0245(7) 0.0188(7) 0.0281(7) 0.0010(6) -0.0082(6) -0.0073(5)
C22 0.0173(7) 0.0228(8) 0.0822(15) 0.0076(9) -0.0093(8) -0.0017(6)
C23 0.0210(7) 0.0266(7) 0.0245(7) 0.0014(6) -0.0020(6) -0.0073(6)
C24 0.0321(8) 0.0143(6) 0.0235(7) -0.0052(5) 0.0020(6) -0.0064(6)
C25 0.0510(12) 0.0228(8) 0.0757(15) -0.0068(9) -0.0219(11) -0.0139(8)
C26 0.0625(14) 0.0241(9) 0.104(2) -0.0155(11) -0.0169(14) -0.0203(9)
C27 0.0655(14) 0.0150(7) 0.0524(12) -0.0069(7) 0.0101(10) -0.0121(8)
C28 0.0844(16) 0.0163(8) 0.0409(11) 0.0003(7) -0.0154(11) -0.0009(9)
C29 0.0632(13) 0.0181(7) 0.0359(9) -0.0043(7) -0.0164(9) -0.0053(8)
C30 0.0200(6) 0.0196(6) 0.0171(6) -0.0049(5) -0.0015(5) -0.0024(5)
C31 0.0225(7) 0.0237(7) 0.0188(6) -0.0054(5) -0.0006(5) -0.0073(5)
C32 0.0244(7) 0.0313(8) 0.0210(7) -0.0015(6) -0.0008(6) -0.0098(6)
C33 0.0337(9) 0.0397(9) 0.0184(7) -0.0059(6) 0.0041(6) -0.0033(7)
C34 0.0480(11) 0.0331(9) 0.0247(8) -0.0144(7) 0.0038(7) 0.0004(8)
C35 0.0390(9) 0.0218(7) 0.0239(7) -0.0076(6) -0.0016(6) -0.0020(6)

loop_
_atom_type_symbol
_atom_type_description
_atom_type_scat_dispersion_real
_atom_type_scat_dispersion_imag
_atom_type_scat_source
C C 0.0033 0.0016 'International Tables Vol C Tables 4.2.6.8 and 6.1.1.4'
H H 0.0000 0.0000 'International Tables Vol C Tables 4.2.6.8 and 6.1.1.4'
Cl Cl 0.1484 0.1585 'International Tables Vol C Tables 4.2.6.8 and 6.1.1.4'
Fe Fe 0.3463 0.8444 'International Tables Vol C Tables 4.2.6.8 and 6.1.1.4'
N N 0.0061 0.0033 'International Tables Vol C Tables 4.2.6.8 and 6.1.1.4'
O O 0.0106 0.0060 'International Tables Vol C Tables 4.2.6.8 and 6.1.1.4'
P P 0.1023 0.0942 'International Tables Vol C Tables 4.2.6.8 and 6.1.1.4'
Pd Pd -0.9988 1.0072 'International Tables Vol C Tables 4.2.6.8 and 6.1.1.4'

loop_
_geom_angle_atom_site_label_1
_geom_angle_atom_site_label_2
_geom_angle_atom_site_label_3
_geom_angle
_geom_angle_site_symmetry_1
_geom_angle_site_symmetry_3
_geom_angle_publ_flag
C1 Pd1 Cl1 87.33(4) . . ?
C1 Pd1 Cl2 88.81(4) . . ?
Cl1 Pd1 Cl2 169.178(14) . . ?
C1 Pd1 P1 160.08(4) . . ?
Cl1 Pd1 P1 88.693(13) . . ?
Cl2 Pd1 P1 98.265(13) . . ?
C5 Fe1 C6 40.47(6) . . ?
C5 Fe1 C12 119.39(6) . . ?
C6 Fe1 C12 102.21(6) . . ?
C5 Fe1 C13 155.81(6) . . ?
C6 Fe1 C13 120.32(6) . . ?
C12 Fe1 C13 40.45(6) . . ?
C5 Fe1 C10 122.29(6) . . ?
C6 Fe1 C10 154.39(7) . . ?
C12 Fe1 C10 67.96(6) . . ?
C13 Fe1 C10 68.30(6) . . ?
C5 Fe1 C7 68.22(7) . . ?
C6 Fe1 C7 40.41(7) . . ?
C12 Fe1 C7 117.94(6) . . ?
C13 Fe1 C7 106.61(6) . . ?
C10 Fe1 C7 165.10(6) . . ?
C5 Fe1 C11 105.01(7) . . ?
C6 Fe1 C11 117.15(7) . . ?
C12 Fe1 C11 40.38(6) . . ?
C13 Fe1 C11 68.07(6) . . ?
C10 Fe1 C11 40.29(6) . . ?
C7 Fe1 C11 152.43(6) . . ?
C5 Fe1 C9 160.23(6) . . ?
C6 Fe1 C9 159.29(6) . . ?
C12 Fe1 C9 68.27(6) . . ?
C13 Fe1 C9 40.77(5) . . ?
C10 Fe1 C9 40.75(5) . . ?
C7 Fe1 C9 126.42(6) . . ?
C11 Fe1 C9 68.22(6) . . ?
C5 Fe1 C4 41.08(5) . . ?
C6 Fe1 C4 68.16(6) . . ?
C12 Fe1 C4 158.57(6) . . ?
C13 Fe1 C4 160.91(6) . . ?
C10 Fe1 C4 112.09(6) . . ?
C7 Fe1 C4 67.86(6) . . ?
C11 Fe1 C4 125.49(6) . . ?
C9 Fe1 C4 126.82(5) . . ?
C5 Fe1 C8 68.54(6) . . ?
C6 Fe1 C8 67.93(6) . . ?
C12 Fe1 C8 155.36(6) . . ?
C13 Fe1 C8 123.70(6) . . ?
C10 Fe1 C8 130.08(6) . . ?
C7 Fe1 C8 40.17(5) . . ?
C11 Fe1 C8 164.25(6) . . ?
C9 Fe1 C8 112.77(6) . . ?
C4 Fe1 C8 40.43(6) . . ?
C9 P1 C24 105.31(7) . . ?
C9 P1 C30 100.99(6) . . ?
C24 P1 C30 105.28(7) . . ?
C9 P1 Pd1 103.95(4) . . ?
C24 P1 Pd1 116.38(5) . . ?
C30 P1 Pd1 122.51(5) . . ?
N2 N1 C2 112.63(11) . . ?
N2 N1 C14 118.43(12) . . ?
C2 N1 C14 128.88(12) . . ?
N1 N2 N3 103.45(11) . . ?
N2 N3 C1 114.41(11) . . ?
N2 N3 C15 118.80(11) . . ?
C1 N3 C15 126.73(11) . . ?
N3 C1 C2 102.99(11) . . ?
N3 C1 Pd1 133.23(10) . . ?
C2 C1 Pd1 123.76(10) . . ?
N1 C2 C1 106.50(11) . . ?
N1 C2 C3 120.41(12) . . ?
C1 C2 C3 132.58(12) . . ?
O1 C3 C4 121.32(13) . . ?
O1 C3 C2 117.64(12) . . ?
C4 C3 C2 120.79(12) . . ?
C8 C4 C5 107.50(12) . . ?
C8 C4 C3 130.11(12) . . ?
C5 C4 C3 122.11(13) . . ?
C8 C4 Fe1 70.03(8) . . ?
C5 C4 Fe1 68.44(8) . . ?
C3 C4 Fe1 131.26(10) . . ?
C6 C5 C4 107.75(14) . . ?
C6 C5 Fe1 70.09(9) . . ?
C4 C5 Fe1 70.48(8) . . ?
C6 C5 H5 126.1 . . ?
C4 C5 H5 126.1 . . ?
Fe1 C5 H5 124.9 . . ?
C5 C6 C7 108.50(13) . . ?
C5 C6 Fe1 69.43(8) . . ?
C7 C6 Fe1 70.27(8) . . ?
C5 C6 H6 125.8 . . ?
C7 C6 H6 125.8 . . ?
Fe1 C6 H6 126.1 . . ?
C6 C7 C8 108.39(14) . . ?
C6 C7 Fe1 69.32(9) . . ?
C8 C7 Fe1 70.40(8) . . ?
C6 C7 H7 125.8 . . ?
C8 C7 H7 125.8 . . ?
Fe1 C7 H7 126.1 . . ?
C7 C8 C4 107.84(13) . . ?
C7 C8 Fe1 69.43(8) . . ?
C4 C8 Fe1 69.54(8) . . ?
C7 C8 H8 126.1 . . ?
C4 C8 H8 126.1 . . ?
Fe1 C8 H8 126.5 . . ?
C13 C9 C10 107.07(12) . . ?
C13 C9 P1 126.55(11) . . ?
C10 C9 P1 126.37(11) . . ?
C13 C9 Fe1 69.17(8) . . ?
C10 C9 Fe1 69.38(8) . . ?
P1 C9 Fe1 125.73(7) . . ?
C11 C10 C9 108.34(13) . . ?
C11 C10 Fe1 70.01(9) . . ?
C9 C10 Fe1 69.87(8) . . ?
C11 C10 H10 125.8 . . ?
C9 C10 H10 125.8 . . ?
Fe1 C10 H10 125.9 . . ?
C10 C11 C12 108.02(14) . . ?
C10 C11 Fe1 69.70(8) . . ?
C12 C11 Fe1 69.42(9) . . ?
C10 C11 H11 126.0 . . ?
C12 C11 H11 126.0 . . ?
Fe1 C11 H11 126.5 . . ?
C13 C12 C11 108.43(13) . . ?
C13 C12 Fe1 69.80(8) . . ?
C11 C12 Fe1 70.20(9) . . ?
C13 C12 H12 125.8 . . ?
C11 C12 H12 125.8 . . ?
Fe1 C12 H12 125.8 . . ?
C12 C13 C9 108.13(13) . . ?
C12 C13 Fe1 69.75(8) . . ?
C9 C13 Fe1 70.06(8) . . ?
C12 C13 H13 125.9 . . ?
C9 C13 H13 125.9 . . ?
Fe1 C13 H13 125.8 . . ?
N1 C14 H14A 109.5 . . ?
N1 C14 H14B 109.5 . . ?
H14A C14 H14B 109.5 . . ?
N1 C14 H14C 109.5 . . ?
H14A C14 H14C 109.5 . . ?
H14B C14 H14C 109.5 . . ?
C16 C15 C20 123.36(12) . . ?
C16 C15 N3 118.93(12) . . ?
C20 C15 N3 117.71(12) . . ?
C15 C16 C17 116.99(13) . . ?
C15 C16 C21 122.27(12) . . ?
C17 C16 C21 120.70(13) . . ?
C18 C17 C16 122.00(13) . . ?
C18 C17 H17 119.0 . . ?
C16 C17 H17 119.0 . . ?
C17 C18 C19 118.59(13) . . ?
C17 C18 C22 121.39(14) . . ?
C19 C18 C22 119.99(14) . . ?
C20 C19 C18 121.72(13) . . ?
C20 C19 H19 119.1 . . ?
C18 C19 H19 119.1 . . ?
C19 C20 C15 117.01(13) . . ?
C19 C20 C23 121.09(13) . . ?
C15 C20 C23 121.86(12) . . ?
C16 C21 H21A 109.5 . . ?
C16 C21 H21B 109.5 . . ?
H21A C21 H21B 109.5 . . ?
C16 C21 H21C 109.5 . . ?
H21A C21 H21C 109.5 . . ?
H21B C21 H21C 109.5 . . ?
C18 C22 H22A 109.5 . . ?
C18 C22 H22B 109.5 . . ?
H22A C22 H22B 109.5 . . ?
C18 C22 H22C 109.5 . . ?
H22A C22 H22C 109.5 . . ?
H22B C22 H22C 109.5 . . ?
C20 C23 H23A 109.5 . . ?
C20 C23 H23B 109.5 . . ?
H23A C23 H23B 109.5 . . ?
C20 C23 H23C 109.5 . . ?
H23A C23 H23C 109.5 . . ?
H23B C23 H23C 109.5 . . ?
C29 C24 C25 119.24(15) . . ?
C29 C24 P1 118.07(12) . . ?
C25 C24 P1 122.69(13) . . ?
C24 C25 C26 119.9(2) . . ?
C24 C25 H25 120.1 . . ?
C26 C25 H25 120.1 . . ?
C27 C26 C25 120.4(2) . . ?
C27 C26 H26 119.8 . . ?
C25 C26 H26 119.8 . . ?
C28 C27 C26 119.84(17) . . ?
C28 C27 H27 120.1 . . ?
C26 C27 H27 120.1 . . ?
C27 C28 C29 120.3(2) . . ?
C27 C28 H28 119.9 . . ?
C29 C28 H28 119.9 . . ?
C24 C29 C28 120.36(19) . . ?
C24 C29 H29 119.8 . . ?
C28 C29 H29 119.8 . . ?
C35 C30 C31 118.49(13) . . ?
C35 C30 P1 122.81(12) . . ?
C31 C30 P1 118.62(10) . . ?
C32 C31 C30 120.73(14) . . ?
C32 C31 H31 119.6 . . ?
C30 C31 H31 119.6 . . ?
C33 C32 C31 120.14(15) . . ?
C33 C32 H32 119.9 . . ?
C31 C32 H32 119.9 . . ?
C34 C33 C32 119.84(15) . . ?
C34 C33 H33 120.1 . . ?
C32 C33 H33 120.1 . . ?
C33 C34 C35 120.40(15) . . ?
C33 C34 H34 119.8 . . ?
C35 C34 H34 119.8 . . ?
C34 C35 C30 120.40(15) . . ?
C34 C35 H35 119.8 . . ?
C30 C35 H35 119.8 . . ?

loop_
_geom_bond_atom_site_label_1
_geom_bond_atom_site_label_2
_geom_bond_distance
_geom_bond_site_symmetry_2
_geom_bond_publ_flag
Pd1 C1 2.0027(13) . ?
Pd1 Cl1 2.3036(4) . ?
Pd1 Cl2 2.3099(4) . ?
Pd1 P1 2.3238(4) . ?
Fe1 C5 2.0408(15) . ?
Fe1 C6 2.0495(15) . ?
Fe1 C12 2.0524(15) . ?
Fe1 C13 2.0531(14) . ?
Fe1 C10 2.0585(15) . ?
Fe1 C7 2.0620(15) . ?
Fe1 C11 2.0627(15) . ?
Fe1 C9 2.0650(14) . ?
Fe1 C4 2.0681(14) . ?
Fe1 C8 2.0747(14) . ?
P1 C9 1.8127(14) . ?
P1 C24 1.8162(14) . ?
P1 C30 1.8239(14) . ?
O1 C3 1.2235(18) . ?
N1 N2 1.3117(16) . ?
N1 C2 1.3663(17) . ?
N1 C14 1.4675(18) . ?
N2 N3 1.3376(16) . ?
N3 C1 1.3602(16) . ?
N3 C15 1.4489(16) . ?
C1 C2 1.3860(18) . ?
C2 C3 1.5009(18) . ?
C3 C4 1.4683(19) . ?
C4 C8 1.432(2) . ?
C4 C5 1.4418(19) . ?
C5 C6 1.415(2) . ?
C5 H5 0.9500 . ?
C6 C7 1.420(2) . ?
C6 H6 0.9500 . ?
C7 C8 1.4208(19) . ?
C7 H7 0.9500 . ?
C8 H8 0.9500 . ?
C9 C13 1.4344(19) . ?
C9 C10 1.436(2) . ?
C10 C11 1.419(2) . ?
C10 H10 0.9500 . ?
C11 C12 1.420(2) . ?
C11 H11 0.9500 . ?
C12 C13 1.419(2) . ?
C12 H12 0.9500 . ?
C13 H13 0.9500 . ?
C14 H14A 0.9800 . ?
C14 H14B 0.9800 . ?
C14 H14C 0.9800 . ?
C15 C16 1.3862(19) . ?
C15 C20 1.3970(19) . ?
C16 C17 1.3913(19) . ?
C16 C21 1.5034(19) . ?
C17 C18 1.389(2) . ?
C17 H17 0.9500 . ?
C18 C19 1.393(2) . ?
C18 C22 1.506(2) . ?
C19 C20 1.3900(19) . ?
C19 H19 0.9500 . ?
C20 C23 1.502(2) . ?
C21 H21A 0.9800 . ?
C21 H21B 0.9800 . ?
C21 H21C 0.9800 . ?
C22 H22A 0.9800 . ?
C22 H22B 0.9800 . ?
C22 H22C 0.9800 . ?
C23 H23A 0.9800 . ?
C23 H23B 0.9800 . ?
C23 H23C 0.9800 . ?
C24 C29 1.379(2) . ?
C24 C25 1.381(2) . ?
C25 C26 1.392(3) . ?
C25 H25 0.9500 . ?
C26 C27 1.370(3) . ?
C26 H26 0.9500 . ?
C27 C28 1.367(3) . ?
C27 H27 0.9500 . ?
C28 C29 1.388(2) . ?
C28 H28 0.9500 . ?
C29 H29 0.9500 . ?
C30 C35 1.395(2) . ?
C30 C31 1.399(2) . ?
C31 C32 1.388(2) . ?
C31 H31 0.9500 . ?
C32 C33 1.383(2) . ?
C32 H32 0.9500 . ?
C33 C34 1.381(3) . ?
C33 H33 0.9500 . ?
C34 C35 1.392(2) . ?
C34 H34 0.9500 . ?
C35 H35 0.9500 . ?
